data_4081505
loop_
_publ_author_name
'Weber, Manuel'
'Klein, Johannes E. M. N.'
'Miehlich, Burkhard'
'Frey, Wolfgang'
'Peters, Ren\'e'

_publ_section_title
;
 Monomeric Ferrocene Bis-Imidazoline Bis-Palladacycles: Variation of
 Pd--Pd Distances by an Interplay of Metallophilic, Dispersive, and
 Coulombic Interactions
;
_journal_issue 20
_journal_name_full Organometallics
_journal_page_first 5810
_journal_paper_doi 10.1021/om400360d
_journal_volume 32
_journal_year 2013
_chemical_formula_moiety 'C58 H54 Fe N6 O6 Pd2 S2, 2(C F3 O3 S), C4 H8 O2'
_chemical_formula_sum 'C64 H62 F6 Fe N6 O14 Pd2 S4'
_chemical_formula_weight 1650.09
_chemical_name_systematic
; 
 ? 
;
_space_group_IT_number 2
_symmetry_cell_setting triclinic
_symmetry_space_group_name_Hall '-P 1'
_symmetry_space_group_name_H-M 'P -1'
_atom_sites_solution_hydrogens geom
_atom_sites_solution_primary direct
_atom_sites_solution_secondary difmap
_audit_creation_method SHELXL-97
_cell_angle_alpha 89.472(3)
_cell_angle_beta 81.917(3)
_cell_angle_gamma 71.830(3)
_cell_formula_units_Z 2
_cell_length_a 10.4395(6)
_cell_length_b 15.4381(9)
_cell_length_c 21.7827(12)
_cell_measurement_reflns_used 18172
_cell_measurement_temperature 100(2)
_cell_measurement_theta_max 30.56
_cell_measurement_theta_min 1.65
_cell_volume 3300.2(3)
_computing_cell_refinement 'Bruker APEXII Software Suite, 2008'
_computing_data_collection 'Bruker APEXII Software Suite, 2008'
_computing_data_reduction 'Bruker APEXII Software Suite, 2008'
_computing_molecular_graphics 'SHELXTL-plus, XP (Sheldrick, 1991)'
_computing_structure_refinement 'SHELXL-97 (Sheldrick, 1997)'
_computing_structure_solution 'SHELXS-97 (Sheldrick, 1990)'
_diffrn_ambient_temperature 100(2)
_diffrn_measured_fraction_theta_full 0.997
_diffrn_measured_fraction_theta_max 0.997
_diffrn_measurement_device_type 'Bruker Kappa APEXII Duo'
_diffrn_measurement_method 'Omega + Phi Scans'
_diffrn_radiation_monochromator Triumph
_diffrn_radiation_source 'fine-focus sealed tube'
_diffrn_radiation_type MoK\a
_diffrn_radiation_wavelength 0.71073
_diffrn_reflns_av_R_equivalents 0.0250
_diffrn_reflns_av_sigmaI/netI 0.0166
_diffrn_reflns_limit_h_max 14
_diffrn_reflns_limit_h_min -14
_diffrn_reflns_limit_k_max 22
_diffrn_reflns_limit_k_min -22
_diffrn_reflns_limit_l_max 31
_diffrn_reflns_limit_l_min -31
_diffrn_reflns_number 143105
_diffrn_reflns_theta_full 30.56
_diffrn_reflns_theta_max 30.56
_diffrn_reflns_theta_min 1.65
_diffrn_standards_decay_% 0
_diffrn_standards_interval_count 0
_diffrn_standards_number 0
_exptl_absorpt_coefficient_mu 0.969
_exptl_absorpt_correction_T_max 0.7461
_exptl_absorpt_correction_T_min 0.6711
_exptl_absorpt_correction_type multi-scan
_exptl_absorpt_process_details 'Blessing, 1995'
_exptl_crystal_colour red
_exptl_crystal_density_diffrn 1.661
_exptl_crystal_density_method 'not measured'
_exptl_crystal_description plates
_exptl_crystal_F_000 1672
_exptl_crystal_size_max 0.54
_exptl_crystal_size_mid 0.53
_exptl_crystal_size_min 0.26
_refine_diff_density_max 3.102
_refine_diff_density_min -1.945
_refine_diff_density_rms 0.088
_refine_ls_extinction_method none
_refine_ls_goodness_of_fit_ref 1.082
_refine_ls_hydrogen_treatment mixed
_refine_ls_matrix_type full
_refine_ls_number_parameters 896
_refine_ls_number_reflns 20149
_refine_ls_number_restraints 0
_refine_ls_restrained_S_all 1.082
_refine_ls_R_factor_all 0.0367
_refine_ls_R_factor_gt 0.0314
_refine_ls_shift/su_max 0.002
_refine_ls_shift/su_mean 0.000
_refine_ls_structure_factor_coef Fsqd
_refine_ls_weighting_details 'calc w=1/[\s^2^(Fo^2^)+(0.0294P)^2^+5.2664P] where P=(Fo^2^+2Fc^2^)/3'
_refine_ls_weighting_scheme calc
_refine_ls_wR_factor_gt 0.0765
_refine_ls_wR_factor_ref 0.0789
_reflns_number_gt 18172
_reflns_number_total 20149
_reflns_threshold_expression >2sigma(I)
_cod_data_source_file om400360d_si_002.cif
_cod_data_source_block s1912lm
_cod_database_code 4081505

loop_
_symmetry_equiv_pos_as_xyz
'x, y, z'
'-x, -y, -z'

loop_
_atom_site_label
_atom_site_type_symbol
_atom_site_fract_x
_atom_site_fract_y
_atom_site_fract_z
_atom_site_U_iso_or_equiv
_atom_site_adp_type
_atom_site_occupancy
_atom_site_symmetry_multiplicity
_atom_site_calc_flag
_atom_site_refinement_flags
Pd1 Pd 1.035873(13) 0.622630(9) 0.168080(6) 0.01230(3) Uani 1 1 d .
Pd2 Pd 0.797566(14) 0.961779(9) 0.111059(6) 0.01573(3) Uani 1 1 d .
Fe1 Fe 0.79874(3) 0.817834(17) 0.244046(12) 0.01309(5) Uani 1 1 d .
C1 C 0.98745(17) 0.72146(12) 0.23052(8) 0.0139(3) Uani 1 1 d .
C2 C 0.90747(18) 0.70794(12) 0.28748(8) 0.0138(3) Uani 1 1 d .
C3 C 0.87052(19) 0.78860(13) 0.32685(8) 0.0165(3) Uani 1 1 d .
H3 H 0.8169 0.7989 0.3667 0.020 Uiso 1 1 calc R
C4 C 0.93049(19) 0.85038(13) 0.29419(9) 0.0182(3) Uani 1 1 d .
H4 H 0.9240 0.9094 0.3093 0.022 Uiso 1 1 calc R
C5 C 1.00188(19) 0.80981(13) 0.23523(9) 0.0174(3) Uani 1 1 d .
H5 H 1.0502 0.8369 0.2048 0.021 Uiso 1 1 calc R
C6 C 0.72092(19) 0.88842(12) 0.16939(9) 0.0169(3) Uani 1 1 d .
C7 C 0.65090(18) 0.93424(12) 0.22824(8) 0.0156(3) Uani 1 1 d .
C8 C 0.59188(19) 0.87449(13) 0.26427(9) 0.0175(3) Uani 1 1 d .
H8 H 0.5412 0.8869 0.3047 0.021 Uiso 1 1 calc R
C9 C 0.62439(19) 0.79256(13) 0.22736(9) 0.0183(3) Uani 1 1 d .
H9 H 0.5975 0.7407 0.2392 0.022 Uiso 1 1 calc R
C10 C 0.70367(19) 0.80061(13) 0.16973(9) 0.0180(3) Uani 1 1 d .
H10 H 0.7387 0.7551 0.1373 0.022 Uiso 1 1 calc R
N1 N 0.92006(15) 0.57527(10) 0.23354(7) 0.0135(3) Uani 1 1 d .
N2 N 0.79801(16) 0.58579(11) 0.32829(7) 0.0144(3) Uani 1 1 d .
C11 C 0.87458(17) 0.62375(12) 0.28520(8) 0.0132(3) Uani 1 1 d .
C12 C 0.77561(18) 0.50731(12) 0.29736(8) 0.0137(3) Uani 1 1 d .
H12 H 0.8016 0.4524 0.3232 0.016 Uiso 1 1 calc R
C13 C 0.87932(17) 0.49219(12) 0.23560(8) 0.0132(3) Uani 1 1 d .
H13 H 0.8308 0.4899 0.1995 0.016 Uiso 1 1 calc R
N3 N 0.71641(16) 1.05338(10) 0.18218(7) 0.0162(3) Uani 1 1 d .
N4 N 0.60380(16) 1.09518(11) 0.27773(7) 0.0172(3) Uani 1 1 d .
C14 C 0.65566(18) 1.02683(12) 0.23178(8) 0.0154(3) Uani 1 1 d .
C15 C 0.64479(19) 1.17730(12) 0.25660(8) 0.0169(3) Uani 1 1 d .
H15 H 0.5625 1.2328 0.2616 0.020 Uiso 1 1 calc R
C16 C 0.69389(19) 1.15176(12) 0.18596(9) 0.0169(3) Uani 1 1 d .
H16 H 0.7815 1.1648 0.1726 0.020 Uiso 1 1 calc R
S1 S 0.79745(5) 0.58893(3) 0.40523(2) 0.01620(8) Uani 1 1 d .
O1 O 0.74862(15) 0.68288(10) 0.42526(6) 0.0214(3) Uani 1 1 d .
O2 O 0.72460(16) 0.52768(11) 0.42731(6) 0.0239(3) Uani 1 1 d .
C17 C 0.96849(19) 0.54405(13) 0.41609(8) 0.0172(3) Uani 1 1 d .
C18 C 1.0273(2) 0.45022(15) 0.41844(10) 0.0254(4) Uani 1 1 d .
H18 H 0.9738 0.4106 0.4174 0.031 Uiso 1 1 calc R
C19 C 1.1657(3) 0.41521(16) 0.42235(10) 0.0299(5) Uani 1 1 d .
H19 H 1.2068 0.3511 0.4239 0.036 Uiso 1 1 calc R
C20 C 1.2444(2) 0.47207(17) 0.42398(9) 0.0278(5) Uani 1 1 d .
C21 C 1.1823(2) 0.56643(17) 0.42356(11) 0.0288(5) Uani 1 1 d .
H21 H 1.2352 0.6060 0.4262 0.035 Uiso 1 1 calc R
C22 C 1.0447(2) 0.60309(15) 0.41934(10) 0.0227(4) Uani 1 1 d .
H22 H 1.0032 0.6672 0.4187 0.027 Uiso 1 1 calc R
C23 C 1.3960(2) 0.4346(2) 0.42596(12) 0.0406(7) Uani 1 1 d .
H23A H 1.4238 0.3678 0.4255 0.061 Uiso 1 1 calc R
H23B H 1.4170 0.4573 0.4640 0.061 Uiso 1 1 calc R
H23C H 1.4453 0.4544 0.3897 0.061 Uiso 1 1 calc R
C24 C 0.62760(18) 0.52907(12) 0.28799(8) 0.0147(3) Uani 1 1 d .
C25 C 0.52791(19) 0.61019(13) 0.31038(9) 0.0191(3) Uani 1 1 d .
H25 H 0.5517 0.6540 0.3328 0.023 Uiso 1 1 calc R
C26 C 0.3934(2) 0.62750(15) 0.30004(10) 0.0239(4) Uani 1 1 d .
H26 H 0.3266 0.6835 0.3148 0.029 Uiso 1 1 calc R
C27 C 0.3567(2) 0.56370(15) 0.26835(10) 0.0243(4) Uani 1 1 d .
H27 H 0.2650 0.5757 0.2613 0.029 Uiso 1 1 calc R
C28 C 0.4551(2) 0.48180(15) 0.24687(9) 0.0221(4) Uani 1 1 d .
H28 H 0.4303 0.4373 0.2257 0.026 Uiso 1 1 calc R
C29 C 0.58947(19) 0.46498(13) 0.25635(9) 0.0182(3) Uani 1 1 d .
H29 H 0.6561 0.4092 0.2411 0.022 Uiso 1 1 calc R
C30 C 1.00087(18) 0.40691(12) 0.23394(8) 0.0148(3) Uani 1 1 d .
C31 C 1.11019(19) 0.40452(13) 0.26461(9) 0.0191(3) Uani 1 1 d .
H31 H 1.1119 0.4581 0.2851 0.023 Uiso 1 1 calc R
C32 C 1.2172(2) 0.32341(15) 0.26527(10) 0.0252(4) Uani 1 1 d .
H32 H 1.2912 0.3217 0.2867 0.030 Uiso 1 1 calc R
C33 C 1.2158(2) 0.24536(15) 0.23479(11) 0.0270(4) Uani 1 1 d .
H33 H 1.2887 0.1902 0.2353 0.032 Uiso 1 1 calc R
C34 C 1.1080(2) 0.24775(14) 0.20350(10) 0.0259(4) Uani 1 1 d .
H34 H 1.1076 0.1944 0.1823 0.031 Uiso 1 1 calc R
C35 C 1.0004(2) 0.32827(13) 0.20315(9) 0.0200(4) Uani 1 1 d .
H35 H 0.9264 0.3296 0.1819 0.024 Uiso 1 1 calc R
S2 S 0.49898(5) 1.09645(3) 0.34298(2) 0.01755(8) Uani 1 1 d .
O3 O 0.45717(15) 1.18941(10) 0.36565(7) 0.0231(3) Uani 1 1 d .
O4 O 0.39996(14) 1.05562(10) 0.32975(7) 0.0227(3) Uani 1 1 d .
C36 C 0.5983(2) 1.02659(14) 0.39431(9) 0.0200(4) Uani 1 1 d .
C37 C 0.5597(2) 0.95411(14) 0.42018(9) 0.0226(4) Uani 1 1 d .
H37 H 0.4835 0.9404 0.4087 0.027 Uiso 1 1 calc R
C38 C 0.6347(2) 0.90213(14) 0.46311(9) 0.0263(4) Uani 1 1 d .
H38 H 0.6087 0.8527 0.4811 0.032 Uiso 1 1 calc R
C39 C 0.7465(2) 0.92075(17) 0.48029(10) 0.0298(5) Uani 1 1 d .
C40 C 0.7825(2) 0.9942(2) 0.45401(11) 0.0340(5) Uani 1 1 d .
H40 H 0.8591 1.0076 0.4654 0.041 Uiso 1 1 calc R
C41 C 0.7084(2) 1.04809(17) 0.41156(11) 0.0289(4) Uani 1 1 d .
H41 H 0.7325 1.0987 0.3946 0.035 Uiso 1 1 calc R
C42 C 0.8280(3) 0.8629(2) 0.52620(12) 0.0420(6) Uani 1 1 d .
H42A H 0.7990 0.8088 0.5341 0.063 Uiso 1 1 calc R
H42B H 0.8128 0.8984 0.5651 0.063 Uiso 1 1 calc R
H42C H 0.9250 0.8441 0.5093 0.063 Uiso 1 1 calc R
C43 C 0.7506(2) 1.19210(13) 0.29229(9) 0.0178(3) Uani 1 1 d .
C44 C 0.8841(2) 1.13292(14) 0.28412(10) 0.0231(4) Uani 1 1 d .
H44 H 0.9107 1.0829 0.2550 0.028 Uiso 1 1 calc R
C45 C 0.9786(2) 1.14759(16) 0.31899(12) 0.0297(5) Uani 1 1 d .
H45 H 1.0694 1.1073 0.3137 0.036 Uiso 1 1 calc R
C46 C 0.9397(3) 1.22116(17) 0.36149(11) 0.0321(5) Uani 1 1 d .
H46 H 1.0043 1.2310 0.3850 0.039 Uiso 1 1 calc R
C47 C 0.8073(3) 1.28005(15) 0.36956(10) 0.0287(5) Uani 1 1 d .
H47 H 0.7810 1.3302 0.3986 0.034 Uiso 1 1 calc R
C48 C 0.7129(2) 1.26564(14) 0.33501(9) 0.0221(4) Uani 1 1 d .
H48 H 0.6222 1.3061 0.3405 0.026 Uiso 1 1 calc R
C49 C 0.58745(19) 1.20248(13) 0.14599(8) 0.0173(3) Uani 1 1 d .
C50 C 0.5107(2) 1.15955(14) 0.11810(10) 0.0236(4) Uani 1 1 d .
H50 H 0.5275 1.0957 0.1218 0.028 Uiso 1 1 calc R
C51 C 0.4090(2) 1.20930(15) 0.08465(11) 0.0272(4) Uani 1 1 d .
H51 H 0.3582 1.1792 0.0650 0.033 Uiso 1 1 calc R
C52 C 0.3821(2) 1.30279(15) 0.08009(10) 0.0250(4) Uani 1 1 d .
H52 H 0.3104 1.3372 0.0587 0.030 Uiso 1 1 calc R
C53 C 0.4597(2) 1.34576(14) 0.10669(10) 0.0241(4) Uani 1 1 d .
H53 H 0.4424 1.4096 0.1030 0.029 Uiso 1 1 calc R
C54 C 0.5632(2) 1.29593(13) 0.13885(9) 0.0215(4) Uani 1 1 d .
H54 H 0.6177 1.3257 0.1561 0.026 Uiso 1 1 calc R
C1X C 1.3978(2) 0.40407(13) -0.09626(9) 0.0194(3) Uani 1 1 d .
F1 F 1.41771(15) 0.32536(9) -0.06709(6) 0.0290(3) Uani 1 1 d .
F2 F 1.51128(13) 0.42672(10) -0.10008(7) 0.0318(3) Uani 1 1 d .
F3 F 1.37608(16) 0.38894(9) -0.15346(6) 0.0306(3) Uani 1 1 d .
S3 S 1.25249(5) 0.49344(3) -0.05566(2) 0.01821(8) Uani 1 1 d .
O5 O 1.23671(16) 0.56949(10) -0.09592(7) 0.0267(3) Uani 1 1 d .
O6 O 1.29210(16) 0.50598(11) 0.00373(7) 0.0255(3) Uani 1 1 d .
O7 O 1.14510(17) 0.45169(12) -0.05118(8) 0.0317(4) Uani 1 1 d .
C1Y C 1.3253(3) 0.9690(2) 0.12151(15) 0.0431(6) Uani 1 1 d .
F4 F 1.3403(2) 1.02336(15) 0.16543(10) 0.0591(5) Uani 1 1 d .
F5 F 1.3839(2) 0.88389(14) 0.13538(13) 0.0705(7) Uani 1 1 d .
F6 F 1.3907(2) 0.98535(18) 0.06786(11) 0.0752(7) Uani 1 1 d .
S4 S 1.14711(5) 0.98857(3) 0.11674(2) 0.02173(9) Uani 1 1 d .
O8 O 1.14920(19) 0.91951(12) 0.07159(8) 0.0318(4) Uani 1 1 d .
O9 O 1.0964(2) 1.08014(12) 0.09569(8) 0.0358(4) Uani 1 1 d .
O10 O 1.09047(19) 0.97692(13) 0.17881(8) 0.0336(4) Uani 1 1 d .
O5X O 1.08452(17) 0.50736(10) 0.10414(7) 0.0196(3) Uani 1 1 d .
H5X1 H 1.023(3) 0.512(2) 0.0885(14) 0.031(8) Uiso 1 1 d .
H5X2 H 1.146(3) 0.504(2) 0.0771(16) 0.037(8) Uiso 1 1 d .
N6 N 1.14619(16) 0.67959(11) 0.10819(8) 0.0179(3) Uani 1 1 d .
C57 C 1.2106(2) 0.70291(13) 0.06895(9) 0.0198(3) Uani 1 1 d .
C58 C 1.2950(2) 0.72709(16) 0.01690(10) 0.0279(4) Uani 1 1 d .
H58A H 1.3551 0.6714 -0.0058 0.042 Uiso 1 1 calc R
H58B H 1.3501 0.7608 0.0324 0.042 Uiso 1 1 calc R
H58C H 1.2366 0.7653 -0.0109 0.042 Uiso 1 1 calc R
O7X O 0.85909(17) 1.06253(11) 0.05350(7) 0.0238(3) Uani 1 1 d .
H7X1 H 0.850(4) 1.057(3) 0.0156(19) 0.060(11) Uiso 1 1 d .
H7X2 H 0.931(4) 1.067(3) 0.0620(18) 0.058(11) Uiso 1 1 d .
N8 N 0.86698(18) 0.85903(12) 0.04728(8) 0.0208(3) Uani 1 1 d .
C61 C 0.9006(2) 0.79865(13) 0.01297(9) 0.0203(4) Uani 1 1 d .
C62 C 0.9431(2) 0.72057(15) -0.03072(10) 0.0270(4) Uani 1 1 d .
H62A H 0.9180 0.6697 -0.0110 0.041 Uiso 1 1 calc R
H62B H 1.0421 0.7023 -0.0430 0.041 Uiso 1 1 calc R
H62C H 0.8978 0.7373 -0.0675 0.041 Uiso 1 1 calc R
O1S O 0.3035(2) 0.83339(15) 0.39669(10) 0.0440(5) Uani 1 1 d .
C1S C 0.2767(3) 0.7930(2) 0.44966(14) 0.0421(6) Uani 1 1 d .
C2S C 0.4010(3) 0.7391(2) 0.47457(14) 0.0447(7) Uani 1 1 d .
H2S1 H 0.3959 0.7593 0.5176 0.067 Uiso 1 1 calc R
H2S2 H 0.4811 0.7482 0.4495 0.067 Uiso 1 1 calc R
H2S3 H 0.4083 0.6743 0.4731 0.067 Uiso 1 1 calc R
C3S C 0.1889(3) 0.8847(3) 0.36846(15) 0.0536(8) Uani 1 1 d .
H3S1 H 0.1416 0.9428 0.3924 0.064 Uiso 1 1 calc R
H3S2 H 0.1239 0.8497 0.3686 0.064 Uiso 1 1 calc R
C4S C 0.2349(3) 0.90350(17) 0.30462(13) 0.0344(5) Uani 1 1 d .
H4S1 H 0.1557 0.9324 0.2838 0.052 Uiso 1 1 calc R
H4S2 H 0.2899 0.8462 0.2823 0.052 Uiso 1 1 calc R
H4S3 H 0.2901 0.9445 0.3049 0.052 Uiso 1 1 calc R
O2S O 0.1656(3) 0.7909(3) 0.46940(16) 0.0875(10) Uani 1 1 d .

loop_
_atom_site_aniso_label
_atom_site_aniso_U_11
_atom_site_aniso_U_22
_atom_site_aniso_U_33
_atom_site_aniso_U_23
_atom_site_aniso_U_13
_atom_site_aniso_U_12
Pd1 0.01200(6) 0.01205(6) 0.01126(6) 0.00137(4) 0.00058(4) -0.00249(4)
Pd2 0.01843(7) 0.01340(6) 0.01286(6) -0.00086(4) -0.00276(5) -0.00117(5)
Fe1 0.01349(11) 0.01128(11) 0.01424(11) -0.00051(8) -0.00333(9) -0.00290(9)
C1 0.0134(7) 0.0138(7) 0.0135(7) 0.0010(6) -0.0022(6) -0.0028(6)
C2 0.0139(7) 0.0145(7) 0.0125(7) 0.0006(6) -0.0022(6) -0.0036(6)
C3 0.0164(8) 0.0178(8) 0.0145(8) -0.0024(6) -0.0040(6) -0.0036(6)
C4 0.0191(8) 0.0158(8) 0.0212(9) -0.0014(6) -0.0066(7) -0.0060(7)
C5 0.0161(8) 0.0164(8) 0.0205(8) 0.0018(6) -0.0035(6) -0.0060(6)
C6 0.0183(8) 0.0148(8) 0.0158(8) -0.0019(6) -0.0056(6) -0.0012(6)
C7 0.0149(7) 0.0139(7) 0.0167(8) -0.0009(6) -0.0038(6) -0.0018(6)
C8 0.0150(8) 0.0171(8) 0.0201(8) -0.0010(6) -0.0033(6) -0.0039(6)
C9 0.0171(8) 0.0166(8) 0.0222(9) -0.0005(7) -0.0057(7) -0.0056(6)
C10 0.0197(8) 0.0154(8) 0.0187(8) -0.0016(6) -0.0073(7) -0.0031(6)
N1 0.0148(6) 0.0117(6) 0.0126(6) 0.0016(5) 0.0001(5) -0.0033(5)
N2 0.0164(7) 0.0187(7) 0.0095(6) 0.0012(5) -0.0015(5) -0.0076(6)
C11 0.0121(7) 0.0142(7) 0.0120(7) 0.0023(6) -0.0015(6) -0.0024(6)
C12 0.0149(7) 0.0149(7) 0.0118(7) 0.0016(6) -0.0016(6) -0.0053(6)
C13 0.0143(7) 0.0124(7) 0.0124(7) 0.0009(6) -0.0008(6) -0.0040(6)
N3 0.0182(7) 0.0125(6) 0.0156(7) -0.0014(5) -0.0031(5) -0.0011(5)
N4 0.0184(7) 0.0147(7) 0.0170(7) -0.0031(5) 0.0020(6) -0.0049(6)
C14 0.0135(7) 0.0142(7) 0.0166(8) -0.0019(6) -0.0036(6) -0.0008(6)
C15 0.0198(8) 0.0144(8) 0.0157(8) -0.0015(6) -0.0008(6) -0.0048(6)
C16 0.0180(8) 0.0147(8) 0.0166(8) -0.0016(6) -0.0006(6) -0.0038(6)
S1 0.01634(19) 0.0227(2) 0.00957(17) 0.00073(15) -0.00049(14) -0.00676(16)
O1 0.0196(6) 0.0256(7) 0.0146(6) -0.0045(5) 0.0008(5) -0.0022(5)
O2 0.0272(7) 0.0366(8) 0.0130(6) 0.0048(6) -0.0013(5) -0.0181(6)
C17 0.0183(8) 0.0210(8) 0.0110(7) 0.0020(6) -0.0026(6) -0.0044(7)
C18 0.0324(11) 0.0221(9) 0.0215(9) 0.0020(7) -0.0102(8) -0.0054(8)
C19 0.0353(12) 0.0260(10) 0.0205(9) 0.0010(8) -0.0097(8) 0.0040(9)
C20 0.0202(9) 0.0418(12) 0.0128(8) 0.0054(8) -0.0001(7) 0.0014(8)
C21 0.0197(9) 0.0383(12) 0.0300(11) 0.0128(9) -0.0054(8) -0.0109(9)
C22 0.0210(9) 0.0240(9) 0.0229(9) 0.0054(7) -0.0047(7) -0.0064(7)
C23 0.0190(10) 0.0644(18) 0.0240(11) 0.0106(11) 0.0007(8) 0.0055(11)
C24 0.0154(8) 0.0172(8) 0.0119(7) 0.0024(6) -0.0004(6) -0.0064(6)
C25 0.0169(8) 0.0193(8) 0.0208(9) -0.0003(7) -0.0005(7) -0.0064(7)
C26 0.0160(8) 0.0227(9) 0.0300(10) 0.0013(8) -0.0001(7) -0.0035(7)
C27 0.0163(8) 0.0317(11) 0.0264(10) 0.0043(8) -0.0039(7) -0.0092(8)
C28 0.0215(9) 0.0271(10) 0.0208(9) -0.0010(7) -0.0027(7) -0.0123(8)
C29 0.0186(8) 0.0198(8) 0.0168(8) 0.0001(6) -0.0009(6) -0.0077(7)
C30 0.0155(7) 0.0131(7) 0.0141(7) 0.0020(6) 0.0005(6) -0.0034(6)
C31 0.0173(8) 0.0177(8) 0.0216(9) 0.0012(7) -0.0031(7) -0.0041(7)
C32 0.0187(9) 0.0244(10) 0.0279(10) 0.0035(8) -0.0040(7) -0.0002(7)
C33 0.0259(10) 0.0186(9) 0.0286(10) 0.0039(8) -0.0002(8) 0.0028(8)
C34 0.0341(11) 0.0147(8) 0.0246(10) -0.0008(7) -0.0011(8) -0.0028(8)
C35 0.0235(9) 0.0160(8) 0.0189(8) -0.0007(7) -0.0016(7) -0.0044(7)
S2 0.01584(19) 0.01657(19) 0.0179(2) -0.00289(15) 0.00157(15) -0.00338(15)
O3 0.0247(7) 0.0171(6) 0.0222(7) -0.0055(5) 0.0045(5) -0.0024(5)
O4 0.0165(6) 0.0241(7) 0.0266(7) -0.0029(6) 0.0002(5) -0.0065(5)
C36 0.0202(9) 0.0211(9) 0.0161(8) -0.0013(7) 0.0015(7) -0.0044(7)
C37 0.0278(10) 0.0196(9) 0.0175(8) -0.0041(7) 0.0029(7) -0.0061(7)
C38 0.0344(11) 0.0199(9) 0.0176(9) -0.0019(7) 0.0054(8) -0.0025(8)
C39 0.0266(10) 0.0347(12) 0.0180(9) 0.0021(8) 0.0037(8) 0.0019(9)
C40 0.0254(11) 0.0518(15) 0.0264(11) 0.0097(10) -0.0051(8) -0.0142(10)
C41 0.0279(10) 0.0384(12) 0.0239(10) 0.0085(9) -0.0041(8) -0.0154(9)
C42 0.0335(13) 0.0521(16) 0.0289(12) 0.0144(11) -0.0014(10) 0.0014(11)
C43 0.0238(9) 0.0145(8) 0.0167(8) 0.0015(6) -0.0030(7) -0.0082(7)
C44 0.0232(9) 0.0200(9) 0.0265(10) 0.0025(7) -0.0061(8) -0.0064(7)
C45 0.0296(11) 0.0279(11) 0.0358(12) 0.0108(9) -0.0137(9) -0.0114(9)
C46 0.0451(14) 0.0332(12) 0.0291(11) 0.0114(9) -0.0188(10) -0.0226(11)
C47 0.0496(14) 0.0248(10) 0.0190(9) 0.0031(8) -0.0077(9) -0.0210(10)
C48 0.0328(10) 0.0174(8) 0.0175(8) 0.0005(7) -0.0018(7) -0.0107(8)
C49 0.0189(8) 0.0159(8) 0.0149(8) 0.0007(6) 0.0012(6) -0.0037(6)
C50 0.0216(9) 0.0171(8) 0.0324(11) 0.0035(7) -0.0082(8) -0.0048(7)
C51 0.0227(10) 0.0257(10) 0.0342(11) 0.0028(8) -0.0110(8) -0.0062(8)
C52 0.0234(9) 0.0247(10) 0.0217(9) 0.0053(7) -0.0025(7) -0.0006(8)
C53 0.0326(11) 0.0163(8) 0.0201(9) 0.0042(7) -0.0012(8) -0.0041(8)
C54 0.0300(10) 0.0177(8) 0.0171(8) 0.0011(7) -0.0022(7) -0.0085(7)
C1X 0.0239(9) 0.0167(8) 0.0154(8) 0.0011(6) -0.0011(7) -0.0042(7)
F1 0.0396(7) 0.0174(6) 0.0257(6) 0.0064(5) -0.0055(5) -0.0024(5)
F2 0.0197(6) 0.0336(7) 0.0384(8) 0.0000(6) 0.0036(5) -0.0065(5)
F3 0.0493(8) 0.0247(6) 0.0141(5) -0.0026(5) -0.0028(5) -0.0069(6)
S3 0.0168(2) 0.0193(2) 0.0169(2) 0.00038(16) -0.00036(15) -0.00421(16)
O5 0.0275(8) 0.0205(7) 0.0276(8) 0.0052(6) -0.0026(6) -0.0015(6)
O6 0.0305(8) 0.0285(8) 0.0154(6) -0.0039(5) -0.0003(6) -0.0077(6)
O7 0.0237(8) 0.0373(9) 0.0374(9) 0.0036(7) -0.0032(7) -0.0147(7)
C1Y 0.0305(12) 0.0456(15) 0.0559(17) -0.0030(13) -0.0051(12) -0.0162(11)
F4 0.0527(11) 0.0662(13) 0.0742(14) -0.0066(10) -0.0228(10) -0.0352(10)
F5 0.0431(11) 0.0503(11) 0.1134(19) -0.0013(12) -0.0359(12) 0.0027(9)
F6 0.0536(12) 0.1006(18) 0.0753(15) -0.0139(13) 0.0248(11) -0.0442(13)
S4 0.0271(2) 0.0202(2) 0.0189(2) 0.00193(17) -0.00487(18) -0.00813(18)
O8 0.0409(9) 0.0320(9) 0.0251(8) -0.0028(6) -0.0084(7) -0.0134(7)
O9 0.0538(11) 0.0228(8) 0.0330(9) 0.0072(7) -0.0146(8) -0.0116(8)
O10 0.0430(10) 0.0380(9) 0.0220(8) 0.0011(7) 0.0012(7) -0.0186(8)
O5X 0.0214(7) 0.0193(7) 0.0159(6) -0.0015(5) 0.0009(6) -0.0046(5)
N6 0.0176(7) 0.0176(7) 0.0172(7) 0.0016(6) 0.0006(6) -0.0050(6)
C57 0.0194(8) 0.0180(8) 0.0210(9) 0.0016(7) -0.0011(7) -0.0050(7)
C58 0.0299(11) 0.0285(10) 0.0237(10) 0.0065(8) 0.0062(8) -0.0115(9)
O7X 0.0257(8) 0.0251(7) 0.0186(7) 0.0008(6) -0.0018(6) -0.0059(6)
N8 0.0247(8) 0.0186(7) 0.0163(7) 0.0003(6) -0.0031(6) -0.0028(6)
C61 0.0224(9) 0.0185(8) 0.0182(8) 0.0004(7) -0.0029(7) -0.0040(7)
C62 0.0313(11) 0.0216(9) 0.0244(10) -0.0073(8) -0.0028(8) -0.0033(8)
O1S 0.0297(9) 0.0573(13) 0.0436(11) 0.0127(9) -0.0105(8) -0.0098(9)
C1S 0.0290(12) 0.0535(17) 0.0378(14) -0.0004(12) -0.0035(10) -0.0048(11)
C2S 0.0357(14) 0.0547(17) 0.0374(14) 0.0071(12) -0.0081(11) -0.0042(12)
C3S 0.0371(15) 0.069(2) 0.0461(17) 0.0100(15) -0.0118(13) -0.0017(14)
C4S 0.0320(12) 0.0308(12) 0.0462(14) 0.0080(10) -0.0165(10) -0.0136(10)
O2S 0.0448(15) 0.126(3) 0.082(2) 0.036(2) -0.0028(14) -0.0170(16)

loop_
_atom_type_symbol
_atom_type_description
_atom_type_scat_dispersion_real
_atom_type_scat_dispersion_imag
_atom_type_scat_source
C C 0.0033 0.0016 'International Tables Vol C Tables 4.2.6.8 and 6.1.1.4'
H H 0.0000 0.0000 'International Tables Vol C Tables 4.2.6.8 and 6.1.1.4'
N N 0.0061 0.0033 'International Tables Vol C Tables 4.2.6.8 and 6.1.1.4'
O O 0.0106 0.0060 'International Tables Vol C Tables 4.2.6.8 and 6.1.1.4'
F F 0.0171 0.0103 'International Tables Vol C Tables 4.2.6.8 and 6.1.1.4'
S S 0.1246 0.1234 'International Tables Vol C Tables 4.2.6.8 and 6.1.1.4'
Fe Fe 0.3463 0.8444 'International Tables Vol C Tables 4.2.6.8 and 6.1.1.4'
Pd Pd -0.9988 1.0072 'International Tables Vol C Tables 4.2.6.8 and 6.1.1.4'

loop_
_geom_angle_atom_site_label_1
_geom_angle_atom_site_label_2
_geom_angle_atom_site_label_3
_geom_angle
C1 Pd1 N6 94.42(7)
C1 Pd1 N1 80.44(7)
N6 Pd1 N1 174.85(6)
C1 Pd1 O5X 175.82(7)
N6 Pd1 O5X 89.62(6)
N1 Pd1 O5X 95.52(6)
C6 Pd2 N8 91.87(7)
C6 Pd2 N3 80.20(7)
N8 Pd2 N3 172.05(7)
C6 Pd2 O7X 170.94(7)
N8 Pd2 O7X 96.32(7)
N3 Pd2 O7X 91.56(6)
C2 Fe1 C7 161.11(7)
C2 Fe1 C3 41.26(7)
C7 Fe1 C3 124.40(7)
C2 Fe1 C8 123.29(7)
C7 Fe1 C8 41.11(7)
C3 Fe1 C8 106.67(8)
C2 Fe1 C1 41.51(7)
C7 Fe1 C1 156.56(7)
C3 Fe1 C1 69.93(7)
C8 Fe1 C1 160.19(7)
C2 Fe1 C4 68.36(7)
C7 Fe1 C4 108.95(7)
C3 Fe1 C4 40.88(8)
C8 Fe1 C4 122.43(8)
C1 Fe1 C4 68.49(7)
C2 Fe1 C9 106.98(7)
C7 Fe1 C9 68.06(7)
C3 Fe1 C9 121.32(8)
C8 Fe1 C9 40.71(7)
C1 Fe1 C9 123.29(7)
C4 Fe1 C9 157.87(8)
C2 Fe1 C5 68.74(7)
C7 Fe1 C5 122.28(7)
C3 Fe1 C5 69.37(8)
C8 Fe1 C5 158.12(7)
C1 Fe1 C5 40.49(7)
C4 Fe1 C5 40.72(7)
C9 Fe1 C5 159.76(8)
C2 Fe1 C6 155.50(7)
C7 Fe1 C6 41.44(7)
C3 Fe1 C6 161.94(7)
C8 Fe1 C6 69.67(8)
C1 Fe1 C6 119.60(7)
C4 Fe1 C6 125.16(8)
C9 Fe1 C6 68.13(8)
C5 Fe1 C6 107.09(8)
C2 Fe1 C10 120.56(7)
C7 Fe1 C10 68.35(7)
C3 Fe1 C10 156.54(8)
C8 Fe1 C10 68.98(8)
C1 Fe1 C10 105.98(7)
C4 Fe1 C10 160.72(8)
C9 Fe1 C10 40.51(8)
C5 Fe1 C10 123.28(8)
C6 Fe1 C10 40.16(7)
C5 C1 C2 107.47(15)
C5 C1 Pd1 137.34(14)
C2 C1 Pd1 115.05(12)
C5 C1 Fe1 70.43(10)
C2 C1 Fe1 68.65(10)
Pd1 C1 Fe1 122.07(9)
C3 C2 C1 108.86(15)
C3 C2 C11 138.46(16)
C1 C2 C11 112.12(15)
C3 C2 Fe1 69.74(10)
C1 C2 Fe1 69.84(10)
C11 C2 Fe1 118.99(12)
C4 C3 C2 106.36(16)
C4 C3 Fe1 69.82(11)
C2 C3 Fe1 69.01(10)
C4 C3 H3 126.8
C2 C3 H3 126.8
Fe1 C3 H3 125.9
C3 C4 C5 109.62(16)
C3 C4 Fe1 69.30(10)
C5 C4 Fe1 70.28(10)
C3 C4 H4 125.2
C5 C4 H4 125.2
Fe1 C4 H4 126.8
C1 C5 C4 107.68(16)
C1 C5 Fe1 69.08(10)
C4 C5 Fe1 68.99(10)
C1 C5 H5 126.2
C4 C5 H5 126.2
Fe1 C5 H5 127.3
C10 C6 C7 106.82(17)
C10 C6 Pd2 137.52(14)
C7 C6 Pd2 115.44(13)
C10 C6 Fe1 70.13(11)
C7 C6 Fe1 68.02(10)
Pd2 C6 Fe1 129.62(10)
C8 C7 C14 139.12(17)
C8 C7 C6 109.11(16)
C14 C7 C6 111.68(16)
C8 C7 Fe1 69.86(10)
C14 C7 Fe1 127.22(13)
C6 C7 Fe1 70.54(10)
C9 C8 C7 106.39(16)
C9 C8 Fe1 70.06(11)
C7 C8 Fe1 69.03(10)
C9 C8 H8 126.8
C7 C8 H8 126.8
Fe1 C8 H8 125.7
C8 C9 C10 109.46(17)
C8 C9 Fe1 69.23(10)
C10 C9 Fe1 70.39(11)
C8 C9 H9 125.3
C10 C9 H9 125.3
Fe1 C9 H9 126.7
C6 C10 C9 108.21(16)
C6 C10 Fe1 69.72(10)
C9 C10 Fe1 69.09(10)
C6 C10 H10 125.9
C9 C10 H10 125.9
Fe1 C10 H10 126.9
C11 N1 C13 111.46(14)
C11 N1 Pd1 116.50(12)
C13 N1 Pd1 132.00(11)
C11 N2 C12 108.23(14)
C11 N2 S1 125.10(12)
C12 N2 S1 120.40(12)
N1 C11 N2 113.03(15)
N1 C11 C2 115.74(15)
N2 C11 C2 131.19(16)
N2 C12 C24 110.86(14)
N2 C12 C13 102.40(13)
C24 C12 C13 114.57(14)
N2 C12 H12 109.6
C24 C12 H12 109.6
C13 C12 H12 109.6
N1 C13 C30 111.75(14)
N1 C13 C12 103.00(13)
C30 C13 C12 113.87(14)
N1 C13 H13 109.3
C30 C13 H13 109.3
C12 C13 H13 109.3
C14 N3 C16 110.98(15)
C14 N3 Pd2 117.29(12)
C16 N3 Pd2 131.01(12)
C14 N4 C15 108.84(15)
C14 N4 S2 128.16(14)
C15 N4 S2 122.68(12)
N3 C14 N4 112.39(16)
N3 C14 C7 115.35(16)
N4 C14 C7 132.22(17)
N4 C15 C43 112.06(15)
N4 C15 C16 100.64(14)
C43 C15 C16 115.28(16)
N4 C15 H15 109.5
C43 C15 H15 109.5
C16 C15 H15 109.5
N3 C16 C49 111.00(15)
N3 C16 C15 103.62(14)
C49 C16 C15 111.99(15)
N3 C16 H16 110.0
C49 C16 H16 110.0
C15 C16 H16 110.0
O2 S1 O1 120.83(9)
O2 S1 N2 103.54(8)
O1 S1 N2 106.90(8)
O2 S1 C17 110.12(9)
O1 S1 C17 108.67(9)
N2 S1 C17 105.62(8)
C18 C17 C22 121.20(19)
C18 C17 S1 119.61(16)
C22 C17 S1 119.13(15)
C17 C18 C19 118.9(2)
C17 C18 H18 120.5
C19 C18 H18 120.5
C20 C19 C18 121.1(2)
C20 C19 H19 119.5
C18 C19 H19 119.5
C19 C20 C21 119.0(2)
C19 C20 C23 121.5(2)
C21 C20 C23 119.5(2)
C22 C21 C20 121.1(2)
C22 C21 H21 119.5
C20 C21 H21 119.5
C21 C22 C17 118.7(2)
C21 C22 H22 120.7
C17 C22 H22 120.7
C20 C23 H23A 109.5
C20 C23 H23B 109.5
H23A C23 H23B 109.5
C20 C23 H23C 109.5
H23A C23 H23C 109.5
H23B C23 H23C 109.5
C25 C24 C29 118.68(17)
C25 C24 C12 122.56(16)
C29 C24 C12 118.75(16)
C24 C25 C26 120.45(18)
C24 C25 H25 119.8
C26 C25 H25 119.8
C27 C26 C25 120.45(19)
C27 C26 H26 119.8
C25 C26 H26 119.8
C26 C27 C28 119.44(19)
C26 C27 H27 120.3
C28 C27 H27 120.3
C29 C28 C27 120.18(19)
C29 C28 H28 119.9
C27 C28 H28 119.9
C28 C29 C24 120.77(18)
C28 C29 H29 119.6
C24 C29 H29 119.6
C31 C30 C35 119.53(17)
C31 C30 C13 121.31(16)
C35 C30 C13 119.11(16)
C30 C31 C32 120.03(19)
C30 C31 H31 120.0
C32 C31 H31 120.0
C33 C32 C31 120.1(2)
C33 C32 H32 119.9
C31 C32 H32 119.9
C32 C33 C34 120.01(19)
C32 C33 H33 120.0
C34 C33 H33 120.0
C33 C34 C35 120.1(2)
C33 C34 H34 120.0
C35 C34 H34 120.0
C34 C35 C30 120.18(19)
C34 C35 H35 119.9
C30 C35 H35 119.9
O4 S2 O3 120.29(9)
O4 S2 N4 108.32(9)
O3 S2 N4 103.84(9)
O4 S2 C36 108.03(10)
O3 S2 C36 109.08(9)
N4 S2 C36 106.46(9)
C41 C36 C37 121.0(2)
C41 C36 S2 119.63(16)
C37 C36 S2 119.21(16)
C38 C37 C36 118.8(2)
C38 C37 H37 120.6
C36 C37 H37 120.6
C39 C38 C37 121.5(2)
C39 C38 H38 119.3
C37 C38 H38 119.3
C38 C39 C40 118.6(2)
C38 C39 C42 120.8(2)
C40 C39 C42 120.6(2)
C41 C40 C39 121.2(2)
C41 C40 H40 119.4
C39 C40 H40 119.4
C40 C41 C36 118.9(2)
C40 C41 H41 120.6
C36 C41 H41 120.6
C39 C42 H42A 109.5
C39 C42 H42B 109.5
H42A C42 H42B 109.5
C39 C42 H42C 109.5
H42A C42 H42C 109.5
H42B C42 H42C 109.5
C48 C43 C44 119.61(19)
C48 C43 C15 119.08(18)
C44 C43 C15 121.30(17)
C43 C44 C45 119.7(2)
C43 C44 H44 120.1
C45 C44 H44 120.1
C46 C45 C44 120.1(2)
C46 C45 H45 119.9
C44 C45 H45 119.9
C47 C46 C45 120.2(2)
C47 C46 H46 119.9
C45 C46 H46 119.9
C46 C47 C48 119.9(2)
C46 C47 H47 120.1
C48 C47 H47 120.1
C47 C48 C43 120.5(2)
C47 C48 H48 119.8
C43 C48 H48 119.8
C50 C49 C54 118.85(18)
C50 C49 C16 122.24(17)
C54 C49 C16 118.88(17)
C49 C50 C51 120.57(19)
C49 C50 H50 119.7
C51 C50 H50 119.7
C52 C51 C50 120.0(2)
C52 C51 H51 120.0
C50 C51 H51 120.0
C53 C52 C51 119.78(19)
C53 C52 H52 120.1
C51 C52 H52 120.1
C52 C53 C54 120.27(19)
C52 C53 H53 119.9
C54 C53 H53 119.9
C53 C54 C49 120.45(19)
C53 C54 H54 119.8
C49 C54 H54 119.8
F2 C1X F3 108.68(17)
F2 C1X F1 108.12(17)
F3 C1X F1 107.23(16)
F2 C1X S3 111.24(14)
F3 C1X S3 110.38(14)
F1 C1X S3 111.06(13)
O5 S3 O6 115.70(10)
O5 S3 O7 115.31(10)
O6 S3 O7 113.01(10)
O5 S3 C1X 103.93(9)
O6 S3 C1X 104.58(9)
O7 S3 C1X 102.15(10)
F5 C1Y F6 108.4(3)
F5 C1Y F4 107.9(3)
F6 C1Y F4 108.0(2)
F5 C1Y S4 110.5(2)
F6 C1Y S4 111.0(2)
F4 C1Y S4 110.9(2)
O10 S4 O9 113.91(11)
O10 S4 O8 115.12(11)
O9 S4 O8 113.05(11)
O10 S4 C1Y 103.71(13)
O9 S4 C1Y 105.94(13)
O8 S4 C1Y 103.58(13)
Pd1 O5X H5X1 108(2)
Pd1 O5X H5X2 115(2)
H5X1 O5X H5X2 106(3)
C57 N6 Pd1 171.13(16)
N6 C57 C58 176.4(2)
C57 C58 H58A 109.5
C57 C58 H58B 109.5
H58A C58 H58B 109.5
C57 C58 H58C 109.5
H58A C58 H58C 109.5
H58B C58 H58C 109.5
Pd2 O7X H7X1 113(3)
Pd2 O7X H7X2 110(3)
H7X1 O7X H7X2 119(4)
C61 N8 Pd2 175.84(18)
N8 C61 C62 179.4(2)
C61 C62 H62A 109.5
C61 C62 H62B 109.5
H62A C62 H62B 109.5
C61 C62 H62C 109.5
H62A C62 H62C 109.5
H62B C62 H62C 109.5
C1S O1S C3S 116.7(2)
O2S C1S O1S 122.6(3)
O2S C1S C2S 123.5(3)
O1S C1S C2S 113.1(2)
C1S C2S H2S1 109.5
C1S C2S H2S2 109.5
H2S1 C2S H2S2 109.5
C1S C2S H2S3 109.5
H2S1 C2S H2S3 109.5
H2S2 C2S H2S3 109.5
O1S C3S C4S 109.6(3)
O1S C3S H3S1 109.8
C4S C3S H3S1 109.8
O1S C3S H3S2 109.8
C4S C3S H3S2 109.8
H3S1 C3S H3S2 108.2
C3S C4S H4S1 109.5
C3S C4S H4S2 109.5
H4S1 C4S H4S2 109.5
C3S C4S H4S3 109.5
H4S1 C4S H4S3 109.5
H4S2 C4S H4S3 109.5

loop_
_geom_bond_atom_site_label_1
_geom_bond_atom_site_label_2
_geom_bond_distance
Pd1 C1 1.9487(17)
Pd1 N6 1.9974(16)
Pd1 N1 2.0192(15)
Pd1 O5X 2.1558(14)
Pd2 C6 1.947(2)
Pd2 N8 2.0029(17)
Pd2 N3 2.0105(15)
Pd2 O7X 2.1828(16)
Fe1 C2 2.0331(17)
Fe1 C7 2.0342(18)
Fe1 C3 2.0428(18)
Fe1 C8 2.0454(19)
Fe1 C1 2.0490(17)
Fe1 C4 2.0497(18)
Fe1 C9 2.0564(19)
Fe1 C5 2.0669(19)
Fe1 C6 2.0684(18)
Fe1 C10 2.0738(18)
C1 C5 1.424(2)
C1 C2 1.447(2)
C2 C3 1.436(2)
C2 C11 1.447(2)
C3 C4 1.429(3)
C3 H3 0.9500
C4 C5 1.432(3)
C4 H4 0.9500
C5 H5 0.9500
C6 C10 1.422(3)
C6 C7 1.452(2)
C7 C8 1.432(3)
C7 C14 1.449(2)
C8 C9 1.427(3)
C8 H8 0.9500
C9 C10 1.430(3)
C9 H9 0.9500
C10 H10 0.9500
N1 C11 1.302(2)
N1 C13 1.470(2)
N2 C11 1.391(2)
N2 C12 1.487(2)
N2 S1 1.6762(15)
C12 C24 1.518(2)
C12 C13 1.573(2)
C12 H12 1.0000
C13 C30 1.514(2)
C13 H13 1.0000
N3 C14 1.303(2)
N3 C16 1.464(2)
N4 C14 1.385(2)
N4 C15 1.508(2)
N4 S2 1.6637(16)
C15 C43 1.509(3)
C15 C16 1.565(3)
C15 H15 1.0000
C16 C49 1.524(3)
C16 H16 1.0000
S1 O2 1.4287(15)
S1 O1 1.4289(15)
S1 C17 1.7517(19)
C17 C18 1.389(3)
C17 C22 1.392(3)
C18 C19 1.391(3)
C18 H18 0.9500
C19 C20 1.380(4)
C19 H19 0.9500
C20 C21 1.398(3)
C20 C23 1.512(3)
C21 C22 1.386(3)
C21 H21 0.9500
C22 H22 0.9500
C23 H23A 0.9800
C23 H23B 0.9800
C23 H23C 0.9800
C24 C25 1.395(3)
C24 C29 1.396(3)
C25 C26 1.395(3)
C25 H25 0.9500
C26 C27 1.385(3)
C26 H26 0.9500
C27 C28 1.392(3)
C27 H27 0.9500
C28 C29 1.390(3)
C28 H28 0.9500
C29 H29 0.9500
C30 C31 1.392(3)
C30 C35 1.394(3)
C31 C32 1.396(3)
C31 H31 0.9500
C32 C33 1.386(3)
C32 H32 0.9500
C33 C34 1.386(3)
C33 H33 0.9500
C34 C35 1.393(3)
C34 H34 0.9500
C35 H35 0.9500
S2 O4 1.4292(15)
S2 O3 1.4337(15)
S2 C36 1.759(2)
C36 C41 1.391(3)
C36 C37 1.392(3)
C37 C38 1.390(3)
C37 H37 0.9500
C38 C39 1.385(4)
C38 H38 0.9500
C39 C40 1.396(4)
C39 C42 1.506(3)
C40 C41 1.390(3)
C40 H40 0.9500
C41 H41 0.9500
C42 H42A 0.9800
C42 H42B 0.9800
C42 H42C 0.9800
C43 C48 1.396(3)
C43 C44 1.396(3)
C44 C45 1.398(3)
C44 H44 0.9500
C45 C46 1.392(4)
C45 H45 0.9500
C46 C47 1.386(4)
C46 H46 0.9500
C47 C48 1.391(3)
C47 H47 0.9500
C48 H48 0.9500
C49 C50 1.388(3)
C49 C54 1.396(3)
C50 C51 1.395(3)
C50 H50 0.9500
C51 C52 1.387(3)
C51 H51 0.9500
C52 C53 1.381(3)
C52 H52 0.9500
C53 C54 1.390(3)
C53 H53 0.9500
C54 H54 0.9500
C1X F2 1.327(2)
C1X F3 1.333(2)
C1X F1 1.338(2)
C1X S3 1.824(2)
S3 O5 1.4407(16)
S3 O6 1.4447(15)
S3 O7 1.4493(17)
C1Y F5 1.317(4)
C1Y F6 1.332(4)
C1Y F4 1.335(3)
C1Y S4 1.807(3)
S4 O10 1.4308(17)
S4 O9 1.4417(17)
S4 O8 1.4502(17)
O5X H5X1 0.75(3)
O5X H5X2 0.79(3)
N6 C57 1.138(3)
C57 C58 1.455(3)
C58 H58A 0.9800
C58 H58B 0.9800
C58 H58C 0.9800
O7X H7X1 0.85(4)
O7X H7X2 0.82(4)
N8 C61 1.134(3)
C61 C62 1.457(3)
C62 H62A 0.9800
C62 H62B 0.9800
C62 H62C 0.9800
O1S C1S 1.343(4)
O1S C3S 1.429(3)
C1S O2S 1.189(4)
C1S C2S 1.478(4)
C2S H2S1 0.9800
C2S H2S2 0.9800
C2S H2S3 0.9800
C3S C4S 1.463(4)
C3S H3S1 0.9900
C3S H3S2 0.9900
C4S H4S1 0.9800
C4S H4S2 0.9800
C4S H4S3 0.9800

loop_
_geom_hbond_atom_site_label_D
_geom_hbond_atom_site_label_H
_geom_hbond_atom_site_label_A
_geom_hbond_distance_DH
_geom_hbond_distance_HA
_geom_hbond_distance_DA
_geom_hbond_angle_DHA
_geom_hbond_site_symmetry_A
O5X H5X1 O7 0.75(3) 1.96(3) 2.7011(24) 169.3(32) 2_765
O5X H5X2 O6 0.79(3) 2.06(3) 2.8495(22) 174.4(33) 1_555
O7X H7X1 O8 0.85(4) 1.93(4) 2.7470(23) 160.9(37) 2_775
O7X H7X2 O9 0.82(4) 2.04(4) 2.8495(26) 172.1(38) 1_555

loop_
_geom_torsion_atom_site_label_1
_geom_torsion_atom_site_label_2
_geom_torsion_atom_site_label_3
_geom_torsion_atom_site_label_4
_geom_torsion
N6 Pd1 C1 C5 7.7(2)
N1 Pd1 C1 C5 -172.0(2)
O5X Pd1 C1 C5 172.8(8)
N6 Pd1 C1 C2 -177.24(13)
N1 Pd1 C1 C2 3.11(12)
O5X Pd1 C1 C2 -12.1(10)
N6 Pd1 C1 Fe1 103.20(10)
N1 Pd1 C1 Fe1 -76.45(10)
O5X Pd1 C1 Fe1 -91.6(9)
C2 Fe1 C1 C5 -118.75(15)
C7 Fe1 C1 C5 50.6(2)
C3 Fe1 C1 C5 -81.38(11)
C8 Fe1 C1 C5 -164.9(2)
C4 Fe1 C1 C5 -37.54(11)
C9 Fe1 C1 C5 163.65(11)
C6 Fe1 C1 C5 81.67(12)
C10 Fe1 C1 C5 122.94(11)
C7 Fe1 C1 C2 169.40(16)
C3 Fe1 C1 C2 37.37(10)
C8 Fe1 C1 C2 -46.1(3)
C4 Fe1 C1 C2 81.21(11)
C9 Fe1 C1 C2 -77.60(12)
C5 Fe1 C1 C2 118.75(15)
C6 Fe1 C1 C2 -159.58(10)
C10 Fe1 C1 C2 -118.31(11)
C2 Fe1 C1 Pd1 106.96(14)
C7 Fe1 C1 Pd1 -83.6(2)
C3 Fe1 C1 Pd1 144.33(12)
C8 Fe1 C1 Pd1 60.8(3)
C4 Fe1 C1 Pd1 -171.83(13)
C9 Fe1 C1 Pd1 29.36(14)
C5 Fe1 C1 Pd1 -134.29(16)
C6 Fe1 C1 Pd1 -52.62(13)
C10 Fe1 C1 Pd1 -11.36(12)
C5 C1 C2 C3 1.0(2)
Pd1 C1 C2 C3 -175.50(12)
Fe1 C1 C2 C3 -58.98(12)
C5 C1 C2 C11 174.08(15)
Pd1 C1 C2 C11 -2.44(19)
Fe1 C1 C2 C11 114.08(14)
C5 C1 C2 Fe1 60.00(12)
Pd1 C1 C2 Fe1 -116.52(11)
C7 Fe1 C2 C3 -46.8(3)
C8 Fe1 C2 C3 -76.81(13)
C1 Fe1 C2 C3 120.18(15)
C4 Fe1 C2 C3 38.63(11)
C9 Fe1 C2 C3 -118.43(11)
C5 Fe1 C2 C3 82.53(11)
C6 Fe1 C2 C3 167.19(17)
C10 Fe1 C2 C3 -160.46(11)
C7 Fe1 C2 C1 -166.9(2)
C3 Fe1 C2 C1 -120.18(15)
C8 Fe1 C2 C1 163.01(10)
C4 Fe1 C2 C1 -81.55(11)
C9 Fe1 C2 C1 121.39(11)
C5 Fe1 C2 C1 -37.65(10)
C6 Fe1 C2 C1 47.0(2)
C10 Fe1 C2 C1 79.36(12)
C7 Fe1 C2 C11 88.3(3)
C3 Fe1 C2 C11 135.04(19)
C8 Fe1 C2 C11 58.23(16)
C1 Fe1 C2 C11 -104.78(17)
C4 Fe1 C2 C11 173.67(16)
C9 Fe1 C2 C11 16.61(15)
C5 Fe1 C2 C11 -142.43(15)
C6 Fe1 C2 C11 -57.8(2)
C10 Fe1 C2 C11 -25.42(17)
C1 C2 C3 C4 -1.1(2)
C11 C2 C3 C4 -171.4(2)
Fe1 C2 C3 C4 -60.15(12)
C1 C2 C3 Fe1 59.04(12)
C11 C2 C3 Fe1 -111.2(2)
C2 Fe1 C3 C4 117.54(15)
C7 Fe1 C3 C4 -79.06(13)
C8 Fe1 C3 C4 -120.62(11)
C1 Fe1 C3 C4 79.96(11)
C9 Fe1 C3 C4 -162.55(11)
C5 Fe1 C3 C4 36.64(11)
C6 Fe1 C3 C4 -45.2(3)
C10 Fe1 C3 C4 163.89(17)
C7 Fe1 C3 C2 163.39(10)
C8 Fe1 C3 C2 121.83(11)
C1 Fe1 C3 C2 -37.59(10)
C4 Fe1 C3 C2 -117.54(15)
C9 Fe1 C3 C2 79.91(12)
C5 Fe1 C3 C2 -80.90(11)
C6 Fe1 C3 C2 -162.8(2)
C10 Fe1 C3 C2 46.4(2)
C2 C3 C4 C5 0.8(2)
Fe1 C3 C4 C5 -58.83(13)
C2 C3 C4 Fe1 59.62(12)
C2 Fe1 C4 C3 -38.98(10)
C7 Fe1 C4 C3 121.07(11)
C8 Fe1 C4 C3 77.60(13)
C1 Fe1 C4 C3 -83.78(11)
C9 Fe1 C4 C3 42.9(2)
C5 Fe1 C4 C3 -121.12(15)
C6 Fe1 C4 C3 164.39(10)
C10 Fe1 C4 C3 -160.5(2)
C2 Fe1 C4 C5 82.13(11)
C7 Fe1 C4 C5 -117.81(11)
C3 Fe1 C4 C5 121.12(15)
C8 Fe1 C4 C5 -161.29(11)
C1 Fe1 C4 C5 37.33(10)
C9 Fe1 C4 C5 163.98(18)
C6 Fe1 C4 C5 -74.50(13)
C10 Fe1 C4 C5 -39.3(3)
C2 C1 C5 C4 -0.5(2)
Pd1 C1 C5 C4 174.83(15)
Fe1 C1 C5 C4 58.36(13)
C2 C1 C5 Fe1 -58.88(12)
Pd1 C1 C5 Fe1 116.47(18)
C3 C4 C5 C1 -0.2(2)
Fe1 C4 C5 C1 -58.42(12)
C3 C4 C5 Fe1 58.24(13)
C2 Fe1 C5 C1 38.57(10)
C7 Fe1 C5 C1 -158.67(10)
C3 Fe1 C5 C1 82.89(11)
C8 Fe1 C5 C1 166.27(18)
C4 Fe1 C5 C1 119.67(15)
C9 Fe1 C5 C1 -42.9(3)
C6 Fe1 C5 C1 -115.84(11)
C10 Fe1 C5 C1 -74.83(12)
C2 Fe1 C5 C4 -81.10(12)
C7 Fe1 C5 C4 81.66(13)
C3 Fe1 C5 C4 -36.78(11)
C8 Fe1 C5 C4 46.6(2)
C1 Fe1 C5 C4 -119.67(15)
C9 Fe1 C5 C4 -162.5(2)
C6 Fe1 C5 C4 124.50(11)
C10 Fe1 C5 C4 165.50(11)
N8 Pd2 C6 C10 -5.4(2)
N3 Pd2 C6 C10 174.1(2)
O7X Pd2 C6 C10 149.2(4)
N8 Pd2 C6 C7 -179.16(14)
N3 Pd2 C6 C7 0.34(13)
O7X Pd2 C6 C7 -24.6(5)
N8 Pd2 C6 Fe1 99.14(12)
N3 Pd2 C6 Fe1 -81.37(12)
O7X Pd2 C6 Fe1 -106.3(4)
C2 Fe1 C6 C10 45.6(2)
C7 Fe1 C6 C10 -118.54(16)
C3 Fe1 C6 C10 -162.5(2)
C8 Fe1 C6 C10 -81.14(12)
C1 Fe1 C6 C10 79.50(13)
C4 Fe1 C6 C10 162.86(11)
C9 Fe1 C6 C10 -37.38(11)
C5 Fe1 C6 C10 121.73(12)
C2 Fe1 C6 C7 164.15(16)
C3 Fe1 C6 C7 -44.0(3)
C8 Fe1 C6 C7 37.41(11)
C1 Fe1 C6 C7 -161.96(10)
C4 Fe1 C6 C7 -78.60(13)
C9 Fe1 C6 C7 81.16(12)
C5 Fe1 C6 C7 -119.73(11)
C10 Fe1 C6 C7 118.54(16)
C2 Fe1 C6 Pd2 -90.3(2)
C7 Fe1 C6 Pd2 105.50(16)
C3 Fe1 C6 Pd2 61.5(3)
C8 Fe1 C6 Pd2 142.91(14)
C1 Fe1 C6 Pd2 -56.46(14)
C4 Fe1 C6 Pd2 26.90(16)
C9 Fe1 C6 Pd2 -173.34(14)
C5 Fe1 C6 Pd2 -14.23(14)
C10 Fe1 C6 Pd2 -135.96(18)
C10 C6 C7 C8 0.2(2)
Pd2 C6 C7 C8 175.87(12)
Fe1 C6 C7 C8 -59.41(13)
C10 C6 C7 C14 -176.97(15)
Pd2 C6 C7 C14 -1.4(2)
Fe1 C6 C7 C14 123.36(14)
C10 C6 C7 Fe1 59.66(12)
Pd2 C6 C7 Fe1 -124.72(11)
C2 Fe1 C7 C8 -39.6(3)
C3 Fe1 C7 C8 -75.16(13)
C1 Fe1 C7 C8 162.57(16)
C4 Fe1 C7 C8 -117.96(11)
C9 Fe1 C7 C8 38.62(11)
C5 Fe1 C7 C8 -161.00(11)
C6 Fe1 C7 C8 119.96(15)
C10 Fe1 C7 C8 82.41(12)
C2 Fe1 C7 C14 97.6(3)
C3 Fe1 C7 C14 61.96(19)
C8 Fe1 C7 C14 137.1(2)
C1 Fe1 C7 C14 -60.3(3)
C4 Fe1 C7 C14 19.16(18)
C9 Fe1 C7 C14 175.74(19)
C5 Fe1 C7 C14 -23.9(2)
C6 Fe1 C7 C14 -102.9(2)
C10 Fe1 C7 C14 -140.47(18)
C2 Fe1 C7 C6 -159.5(2)
C3 Fe1 C7 C6 164.87(11)
C8 Fe1 C7 C6 -119.96(15)
C1 Fe1 C7 C6 42.6(2)
C4 Fe1 C7 C6 122.08(11)
C9 Fe1 C7 C6 -81.34(12)
C5 Fe1 C7 C6 79.04(13)
C10 Fe1 C7 C6 -37.55(11)
C14 C7 C8 C9 175.5(2)
C6 C7 C8 C9 -0.6(2)
Fe1 C7 C8 C9 -60.43(12)
C14 C7 C8 Fe1 -124.1(2)
C6 C7 C8 Fe1 59.83(12)
C2 Fe1 C8 C9 -76.86(13)
C7 Fe1 C8 C9 117.42(16)
C3 Fe1 C8 C9 -118.94(12)
C1 Fe1 C8 C9 -42.0(3)
C4 Fe1 C8 C9 -160.79(11)
C5 Fe1 C8 C9 165.04(19)
C6 Fe1 C8 C9 79.72(12)
C10 Fe1 C8 C9 36.67(11)
C2 Fe1 C8 C7 165.72(10)
C3 Fe1 C8 C7 123.64(11)
C1 Fe1 C8 C7 -159.42(19)
C4 Fe1 C8 C7 81.79(13)
C9 Fe1 C8 C7 -117.42(16)
C5 Fe1 C8 C7 47.6(2)
C6 Fe1 C8 C7 -37.70(10)
C10 Fe1 C8 C7 -80.75(11)
C7 C8 C9 C10 0.7(2)
Fe1 C8 C9 C10 -59.03(13)
C7 C8 C9 Fe1 59.76(12)
C2 Fe1 C9 C8 121.66(11)
C7 Fe1 C9 C8 -38.99(11)
C3 Fe1 C9 C8 78.91(13)
C1 Fe1 C9 C8 164.26(11)
C4 Fe1 C9 C8 47.5(2)
C5 Fe1 C9 C8 -163.9(2)
C6 Fe1 C9 C8 -83.83(12)
C10 Fe1 C9 C8 -120.89(16)
C2 Fe1 C9 C10 -117.45(11)
C7 Fe1 C9 C10 81.90(12)
C3 Fe1 C9 C10 -160.20(10)
C8 Fe1 C9 C10 120.89(16)
C1 Fe1 C9 C10 -74.85(13)
C4 Fe1 C9 C10 168.39(18)
C5 Fe1 C9 C10 -43.0(3)
C6 Fe1 C9 C10 37.06(10)
C7 C6 C10 C9 0.2(2)
Pd2 C6 C10 C9 -173.93(16)
Fe1 C6 C10 C9 58.53(13)
C7 C6 C10 Fe1 -58.32(12)
Pd2 C6 C10 Fe1 127.54(19)
C8 C9 C10 C6 -0.6(2)
Fe1 C9 C10 C6 -58.92(13)
C8 C9 C10 Fe1 58.32(13)
C2 Fe1 C10 C6 -159.87(11)
C7 Fe1 C10 C6 38.72(11)
C3 Fe1 C10 C6 166.48(17)
C8 Fe1 C10 C6 83.01(12)
C1 Fe1 C10 C6 -117.22(11)
C4 Fe1 C10 C6 -46.9(3)
C9 Fe1 C10 C6 119.85(16)
C5 Fe1 C10 C6 -76.53(13)
C2 Fe1 C10 C9 80.28(12)
C7 Fe1 C10 C9 -81.13(12)
C3 Fe1 C10 C9 46.6(2)
C8 Fe1 C10 C9 -36.84(11)
C1 Fe1 C10 C9 122.93(11)
C4 Fe1 C10 C9 -166.7(2)
C5 Fe1 C10 C9 163.62(11)
C6 Fe1 C10 C9 -119.85(16)
C1 Pd1 N1 C11 -3.52(13)
N6 Pd1 N1 C11 -7.4(8)
O5X Pd1 N1 C11 175.39(13)
C1 Pd1 N1 C13 179.18(16)
N6 Pd1 N1 C13 175.3(6)
O5X Pd1 N1 C13 -1.92(16)
C13 N1 C11 N2 -1.0(2)
Pd1 N1 C11 N2 -178.83(11)
C13 N1 C11 C2 -179.04(14)
Pd1 N1 C11 C2 3.1(2)
C12 N2 C11 N1 -8.3(2)
S1 N2 C11 N1 143.71(14)
C12 N2 C11 C2 169.42(17)
S1 N2 C11 C2 -38.6(3)
C3 C2 C11 N1 169.6(2)
C1 C2 C11 N1 -0.5(2)
Fe1 C2 C11 N1 77.98(18)
C3 C2 C11 N2 -8.0(4)
C1 C2 C11 N2 -178.10(17)
Fe1 C2 C11 N2 -99.6(2)
C11 N2 C12 C24 -109.73(16)
S1 N2 C12 C24 96.75(15)
C11 N2 C12 C13 12.90(17)
S1 N2 C12 C13 -140.62(12)
C11 N1 C13 C30 -113.56(16)
Pd1 N1 C13 C30 63.85(19)
C11 N1 C13 C12 9.07(18)
Pd1 N1 C13 C12 -173.53(12)
N2 C12 C13 N1 -12.84(16)
C24 C12 C13 N1 107.26(16)
N2 C12 C13 C30 108.36(16)
C24 C12 C13 C30 -131.55(16)
C6 Pd2 N3 C14 0.89(14)
N8 Pd2 N3 C14 4.5(6)
O7X Pd2 N3 C14 177.08(14)
C6 Pd2 N3 C16 -168.41(17)
N8 Pd2 N3 C16 -164.7(4)
O7X Pd2 N3 C16 7.78(16)
C16 N3 C14 N4 -8.7(2)
Pd2 N3 C14 N4 179.94(12)
C16 N3 C14 C7 169.47(15)
Pd2 N3 C14 C7 -1.9(2)
C15 N4 C14 N3 -4.3(2)
S2 N4 C14 N3 169.31(14)
C15 N4 C14 C7 177.95(18)
S2 N4 C14 C7 -8.4(3)
C8 C7 C14 N3 -173.9(2)
C6 C7 C14 N3 2.1(2)
Fe1 C7 C14 N3 83.6(2)
C8 C7 C14 N4 3.8(4)
C6 C7 C14 N4 179.78(18)
Fe1 C7 C14 N4 -98.7(2)
C14 N4 C15 C43 -109.05(17)
S2 N4 C15 C43 76.91(19)
C14 N4 C15 C16 13.97(18)
S2 N4 C15 C16 -160.07(13)
C14 N3 C16 C49 -103.19(18)
Pd2 N3 C16 C49 66.6(2)
C14 N3 C16 C15 17.2(2)
Pd2 N3 C16 C15 -173.00(13)
N4 C15 C16 N3 -17.84(17)
C43 C15 C16 N3 102.91(17)
N4 C15 C16 C49 101.86(17)
C43 C15 C16 C49 -137.39(17)
C11 N2 S1 O2 -169.78(15)
C12 N2 S1 O2 -20.95(16)
C11 N2 S1 O1 61.61(17)
C12 N2 S1 O1 -149.56(13)
C11 N2 S1 C17 -54.01(17)
C12 N2 S1 C17 94.82(14)
O2 S1 C17 C18 26.01(19)
O1 S1 C17 C18 160.42(16)
N2 S1 C17 C18 -85.18(17)
O2 S1 C17 C22 -156.94(15)
O1 S1 C17 C22 -22.53(18)
N2 S1 C17 C22 91.88(16)
C22 C17 C18 C19 -1.8(3)
S1 C17 C18 C19 175.17(16)
C17 C18 C19 C20 0.1(3)
C18 C19 C20 C21 1.9(3)
C18 C19 C20 C23 -177.8(2)
C19 C20 C21 C22 -2.3(3)
C23 C20 C21 C22 177.5(2)
C20 C21 C22 C17 0.6(3)
C18 C17 C22 C21 1.5(3)
S1 C17 C22 C21 -175.53(16)
N2 C12 C24 C25 -4.4(2)
C13 C12 C24 C25 -119.62(18)
N2 C12 C24 C29 176.40(15)
C13 C12 C24 C29 61.1(2)
C29 C24 C25 C26 -1.4(3)
C12 C24 C25 C26 179.33(18)
C24 C25 C26 C27 1.1(3)
C25 C26 C27 C28 0.1(3)
C26 C27 C28 C29 -1.0(3)
C27 C28 C29 C24 0.7(3)
C25 C24 C29 C28 0.5(3)
C12 C24 C29 C28 179.77(17)
N1 C13 C30 C31 37.2(2)
C12 C13 C30 C31 -79.0(2)
N1 C13 C30 C35 -145.48(16)
C12 C13 C30 C35 98.34(19)
C35 C30 C31 C32 -1.1(3)
C13 C30 C31 C32 176.30(18)
C30 C31 C32 C33 0.8(3)
C31 C32 C33 C34 0.1(3)
C32 C33 C34 C35 -0.7(3)
C33 C34 C35 C30 0.4(3)
C31 C30 C35 C34 0.5(3)
C13 C30 C35 C34 -176.94(18)
C14 N4 S2 O4 -39.24(19)
C15 N4 S2 O4 133.57(15)
C14 N4 S2 O3 -168.20(16)
C15 N4 S2 O3 4.61(17)
C14 N4 S2 C36 76.72(18)
C15 N4 S2 C36 -110.47(15)
O4 S2 C36 C41 175.93(17)
O3 S2 C36 C41 -51.72(19)
N4 S2 C36 C41 59.76(19)
O4 S2 C36 C37 -8.30(18)
O3 S2 C36 C37 124.05(16)
N4 S2 C36 C37 -124.47(16)
C41 C36 C37 C38 -1.0(3)
S2 C36 C37 C38 -176.75(15)
C36 C37 C38 C39 -0.3(3)
C37 C38 C39 C40 0.7(3)
C37 C38 C39 C42 -179.1(2)
C38 C39 C40 C41 0.1(4)
C42 C39 C40 C41 180.0(2)
C39 C40 C41 C36 -1.4(4)
C37 C36 C41 C40 1.8(3)
S2 C36 C41 C40 177.53(19)
N4 C15 C43 C48 -108.55(19)
C16 C15 C43 C48 137.14(18)
N4 C15 C43 C44 70.4(2)
C16 C15 C43 C44 -43.9(2)
C48 C43 C44 C45 0.3(3)
C15 C43 C44 C45 -178.57(19)
C43 C44 C45 C46 -0.3(3)
C44 C45 C46 C47 0.2(3)
C45 C46 C47 C48 -0.1(3)
C46 C47 C48 C43 0.1(3)
C44 C43 C48 C47 -0.3(3)
C15 C43 C48 C47 178.67(18)
N3 C16 C49 C50 8.7(3)
C15 C16 C49 C50 -106.5(2)
N3 C16 C49 C54 -173.43(17)
C15 C16 C49 C54 71.3(2)
C54 C49 C50 C51 -1.4(3)
C16 C49 C50 C51 176.5(2)
C49 C50 C51 C52 -1.3(3)
C50 C51 C52 C53 2.5(3)
C51 C52 C53 C54 -1.1(3)
C52 C53 C54 C49 -1.6(3)
C50 C49 C54 C53 2.9(3)
C16 C49 C54 C53 -175.06(18)
F2 C1X S3 O5 65.29(16)
F3 C1X S3 O5 -55.44(16)
F1 C1X S3 O5 -174.23(14)
F2 C1X S3 O6 -56.46(16)
F3 C1X S3 O6 -177.19(14)
F1 C1X S3 O6 64.02(16)
F2 C1X S3 O7 -174.44(14)
F3 C1X S3 O7 64.83(16)
F1 C1X S3 O7 -53.97(16)
F5 C1Y S4 O10 65.1(3)
F6 C1Y S4 O10 -174.5(2)
F4 C1Y S4 O10 -54.5(2)
F5 C1Y S4 O9 -174.6(2)
F6 C1Y S4 O9 -54.3(2)
F4 C1Y S4 O9 65.7(2)
F5 C1Y S4 O8 -55.4(3)
F6 C1Y S4 O8 64.9(2)
F4 C1Y S4 O8 -175.1(2)
C1 Pd1 N6 C57 -174.8(11)
N1 Pd1 N6 C57 -170.9(9)
O5X Pd1 N6 C57 6.3(11)
Pd1 N6 C57 C58 -14(4)
C6 Pd2 N8 C61 21(2)
N3 Pd2 N8 C61 18(3)
O7X Pd2 N8 C61 -155(2)
Pd2 N8 C61 C62 -14(31)
C3S O1S C1S O2S 7.8(5)
C3S O1S C1S C2S 178.2(3)
C1S O1S C3S C4S -165.3(3)
